data_4132556
loop_
_publ_author_name
'Lai, Po-Ni'
'Brysacz, Caroline H.'
'Alam, Md Kamrul'
'Ayoub, Nicholas A.'
'Gray, Thomas G.'
'Bao, Jiming'
'Teets, Thomas S.'

_publ_section_title
;
 Highly Efficient Red-Emitting Bis-Cyclometalated Iridium Complexes.
;
_journal_issue 32
_journal_name_full 'Journal of the American Chemical Society'
_journal_page_first 10198
_journal_page_last 10207
_journal_paper_doi 10.1021/jacs.8b04841
_journal_volume 140
_journal_year 2018
_chemical_formula_sum 'C41 H32 Ir N3 O'
_chemical_formula_weight 774.89
_space_group_crystal_system triclinic
_space_group_IT_number 2
_space_group_name_Hall '-P 1'
_space_group_name_H-M_alt 'P -1'
_atom_sites_solution_hydrogens geom
_audit_creation_method SHELXL-2014/7
_cell_angle_alpha 96.665(3)
_cell_angle_beta 100.755(3)
_cell_angle_gamma 103.614(3)
_cell_formula_units_Z 2
_cell_length_a 8.441(2)
_cell_length_b 11.844(3)
_cell_length_c 16.460(4)
_cell_measurement_reflns_used 9874
_cell_measurement_temperature 123(2)
_cell_measurement_theta_max 27.55
_cell_measurement_theta_min 2.37
_cell_volume 1549.0(7)
_computing_cell_refinement 'Bruker SAINT'
_computing_data_collection 'Bruker APEX2'
_computing_data_reduction 'Bruker SAINT'
_computing_molecular_graphics 'Bruker SHELXTL'
_computing_publication_material 'Bruker SHELXTL'
_computing_structure_refinement 'SHELXL-2014/7 (Sheldrick, 2014)'
_computing_structure_solution 'SHELXS-97 (Sheldrick 2008)'
_diffrn_ambient_temperature 123(2)
_diffrn_measured_fraction_theta_full 1.000
_diffrn_measured_fraction_theta_max 0.999
_diffrn_measurement_device_type 'Bruker APEX-II CCD'
_diffrn_measurement_method '\f and \w scans'
_diffrn_radiation_type MoK\a
_diffrn_radiation_wavelength 0.71073
_diffrn_reflns_av_R_equivalents 0.0301
_diffrn_reflns_av_unetI/netI 0.0212
_diffrn_reflns_Laue_measured_fraction_full 1.000
_diffrn_reflns_Laue_measured_fraction_max 0.999
_diffrn_reflns_limit_h_max 10
_diffrn_reflns_limit_h_min -10
_diffrn_reflns_limit_k_max 15
_diffrn_reflns_limit_k_min -15
_diffrn_reflns_limit_l_max 21
_diffrn_reflns_limit_l_min -21
_diffrn_reflns_number 37058
_diffrn_reflns_point_group_measured_fraction_full 1.000
_diffrn_reflns_point_group_measured_fraction_max 0.999
_diffrn_reflns_theta_full 25.242
_diffrn_reflns_theta_max 27.099
_diffrn_reflns_theta_min 1.277
_exptl_absorpt_coefficient_mu 4.349
_exptl_absorpt_correction_T_max 0.7456
_exptl_absorpt_correction_T_min 0.6148
_exptl_absorpt_correction_type multi-scan
_exptl_absorpt_process_details SADABS
_exptl_crystal_density_diffrn 1.661
_exptl_crystal_description plate
_exptl_crystal_F_000 768
_exptl_crystal_size_max 0.200
_exptl_crystal_size_mid 0.130
_exptl_crystal_size_min 0.060
_refine_diff_density_max 3.422
_refine_diff_density_min -0.375
_refine_diff_density_rms 0.097
_refine_ls_extinction_method none
_refine_ls_goodness_of_fit_ref 1.094
_refine_ls_hydrogen_treatment constr
_refine_ls_matrix_type full
_refine_ls_number_parameters 417
_refine_ls_number_reflns 6830
_refine_ls_number_restraints 0
_refine_ls_restrained_S_all 1.094
_refine_ls_R_factor_all 0.0225
_refine_ls_R_factor_gt 0.0206
_refine_ls_shift/su_max 0.001
_refine_ls_shift/su_mean 0.000
_refine_ls_structure_factor_coef Fsqd
_refine_ls_weighting_details 'w=1/[\s^2^(Fo^2^)+(0.0263P)^2^+1.8253P] where P=(Fo^2^+2Fc^2^)/3'
_refine_ls_weighting_scheme calc
_refine_ls_wR_factor_gt 0.0503
_refine_ls_wR_factor_ref 0.0520
_reflns_Friedel_coverage 0.000
_reflns_number_gt 6484
_reflns_number_total 6830
_reflns_threshold_expression 'I > 2\s(I)'
_cod_data_source_file ja8b04841_si_002.cif
_cod_data_source_block 1
_cod_original_cell_volume 1549.1(7)
_cod_database_code 4132556
_shelx_shelxl_version_number 2014/7
_shelx_space_group_comment
; 
The symmetry employed for this shelxl refinement is uniquely defined 
by the following loop, which should always be used as a source of 
symmetry information in preference to the above space-group names. 
They are only intended as comments. 
;
_shelx_estimated_absorpt_t_min 0.477
_shelx_estimated_absorpt_t_max 0.780

loop_
_space_group_symop_operation_xyz
'x, y, z'
'-x, -y, -z'

loop_
_atom_site_label
_atom_site_type_symbol
_atom_site_fract_x
_atom_site_fract_y
_atom_site_fract_z
_atom_site_U_iso_or_equiv
_atom_site_adp_type
_atom_site_occupancy
_atom_site_site_symmetry_order
_atom_site_calc_flag
_atom_site_refinement_flags_posn
_atom_site_refinement_flags_adp
O1 O -0.0321(2) -0.26881(17) 0.16377(12) 0.0204(4) Uani 1 1 d . .
Ir1 Ir 0.22151(2) -0.23387(2) 0.23239(2) 0.01461(4) Uani 1 1 d . .
N1 N 0.1667(3) -0.2602(2) 0.34472(14) 0.0168(4) Uani 1 1 d . .
N2 N 0.2843(3) -0.1932(2) 0.12346(14) 0.0167(4) Uani 1 1 d . .
N3 N 0.2028(3) -0.4202(2) 0.20415(14) 0.0181(5) Uani 1 1 d . .
C1 C 0.0805(4) -0.6236(3) 0.1285(2) 0.0301(7) Uani 1 1 d . .
H1A H 0.1953 -0.6303 0.1330 0.045 Uiso 1 1 calc R U
H1B H 0.0149 -0.6578 0.0716 0.045 Uiso 1 1 calc R U
H1C H 0.0302 -0.6660 0.1690 0.045 Uiso 1 1 calc R U
C2 C 0.0824(4) -0.4954(2) 0.14679(18) 0.0217(6) Uani 1 1 d . .
C3 C -0.0549(4) -0.4643(3) 0.09866(19) 0.0257(6) Uani 1 1 d . .
H3 H -0.1195 -0.5215 0.0516 0.031 Uiso 1 1 calc R U
C4 C -0.1073(4) -0.3627(3) 0.11072(17) 0.0219(6) Uani 1 1 d . .
C5 C -0.2717(4) -0.3585(3) 0.0575(2) 0.0318(7) Uani 1 1 d . .
H5A H -0.3433 -0.3372 0.0940 0.048 Uiso 1 1 calc R U
H5B H -0.3274 -0.4360 0.0232 0.048 Uiso 1 1 calc R U
H5C H -0.2511 -0.2996 0.0209 0.048 Uiso 1 1 calc R U
C11 C 0.0099(4) -0.3174(3) 0.35104(18) 0.0220(6) Uani 1 1 d . .
H11 H -0.0766 -0.3425 0.3017 0.026 Uiso 1 1 calc R U
C12 C -0.0263(4) -0.3395(3) 0.42532(18) 0.0253(6) Uani 1 1 d . .
H12 H -0.1328 -0.3874 0.4270 0.030 Uiso 1 1 calc R U
C13 C 0.0957(4) -0.2908(3) 0.50051(18) 0.0225(6) Uani 1 1 d . .
C14 C 0.0585(4) -0.3012(3) 0.57993(19) 0.0298(7) Uani 1 1 d . .
H14 H -0.0462 -0.3497 0.5834 0.036 Uiso 1 1 calc R U
C15 C 0.1714(4) -0.2424(3) 0.65179(19) 0.0330(7) Uani 1 1 d . .
H15 H 0.1463 -0.2517 0.7049 0.040 Uiso 1 1 calc R U
C16 C 0.3251(4) -0.1682(3) 0.64687(19) 0.0287(7) Uani 1 1 d . .
H16 H 0.4011 -0.1244 0.6968 0.034 Uiso 1 1 calc R U
C17 C 0.3661(4) -0.1583(3) 0.57079(18) 0.0240(6) Uani 1 1 d . .
H17 H 0.4699 -0.1072 0.5687 0.029 Uiso 1 1 calc R U
C18 C 0.2561(4) -0.2232(2) 0.49523(17) 0.0189(5) Uani 1 1 d . .
C19 C 0.2931(3) -0.2209(2) 0.41339(16) 0.0170(5) Uani 1 1 d . .
C21 C 0.4498(3) -0.1887(2) 0.30501(17) 0.0174(5) Uani 1 1 d . .
C22 C 0.6024(4) -0.1619(3) 0.27956(18) 0.0221(6) Uani 1 1 d . .
H22 H 0.6010 -0.1652 0.2215 0.026 Uiso 1 1 calc R U
C23 C 0.7547(4) -0.1310(3) 0.3366(2) 0.0266(6) Uani 1 1 d . .
H23 H 0.8556 -0.1112 0.3174 0.032 Uiso 1 1 calc R U
C24 C 0.7608(4) -0.1288(3) 0.4218(2) 0.0284(7) Uani 1 1 d . .
H24 H 0.8654 -0.1079 0.4608 0.034 Uiso 1 1 calc R U
C25 C 0.6131(4) -0.1573(3) 0.44959(18) 0.0239(6) Uani 1 1 d . .
H25 H 0.6171 -0.1589 0.5075 0.029 Uiso 1 1 calc R U
C26 C 0.4573(3) -0.1839(2) 0.39267(17) 0.0188(5) Uani 1 1 d . .
C31 C 0.2650(3) -0.0896(2) 0.10258(16) 0.0167(5) Uani 1 1 d . .
C32 C 0.3355(3) -0.2682(2) 0.07055(17) 0.0198(5) Uani 1 1 d . .
H32 H 0.3521 -0.3393 0.0875 0.024 Uiso 1 1 calc R U
C33 C 0.3634(4) -0.2448(3) -0.00530(17) 0.0211(6) Uani 1 1 d . .
H33 H 0.4103 -0.2943 -0.0377 0.025 Uiso 1 1 calc R U
C34 C 0.3219(3) -0.1458(2) -0.03550(17) 0.0190(5) Uani 1 1 d . .
C35 C 0.3226(4) -0.1277(3) -0.11866(18) 0.0249(6) Uani 1 1 d . .
H35 H 0.3668 -0.1764 -0.1533 0.030 Uiso 1 1 calc R U
C36 C 0.2607(4) -0.0411(3) -0.15005(18) 0.0275(7) Uani 1 1 d . .
H36 H 0.2610 -0.0306 -0.2064 0.033 Uiso 1 1 calc R U
C37 C 0.1965(4) 0.0323(3) -0.09914(18) 0.0252(6) Uani 1 1 d . .
H37 H 0.1499 0.0905 -0.1218 0.030 Uiso 1 1 calc R U
C38 C 0.2006(4) 0.0205(3) -0.01673(18) 0.0213(6) Uani 1 1 d . .
H38 H 0.1597 0.0724 0.0173 0.026 Uiso 1 1 calc R U
C39 C 0.2651(3) -0.0682(2) 0.01841(17) 0.0185(5) Uani 1 1 d . .
C41 C 0.2224(3) -0.0632(2) 0.24511(17) 0.0173(5) Uani 1 1 d . .
C42 C 0.2033(4) 0.0078(3) 0.31496(17) 0.0212(6) Uani 1 1 d . .
H42 H 0.1844 -0.0259 0.3631 0.025 Uiso 1 1 calc R U
C43 C 0.2112(4) 0.1260(3) 0.31556(18) 0.0256(6) Uani 1 1 d . .
H43 H 0.1933 0.1712 0.3629 0.031 Uiso 1 1 calc R U
C44 C 0.2452(4) 0.1790(3) 0.24734(19) 0.0272(6) Uani 1 1 d . .
H44 H 0.2566 0.2610 0.2492 0.033 Uiso 1 1 calc R U
C45 C 0.2624(4) 0.1111(3) 0.17656(18) 0.0231(6) Uani 1 1 d . .
H45 H 0.2862 0.1470 0.1299 0.028 Uiso 1 1 calc R U
C46 C 0.2448(3) -0.0101(2) 0.17345(17) 0.0184(5) Uani 1 1 d . .
C51 C 0.3201(4) -0.4664(2) 0.25689(18) 0.0204(6) Uani 1 1 d . .
C52 C 0.4692(4) -0.4757(3) 0.2357(2) 0.0284(7) Uani 1 1 d . .
H52 H 0.4946 -0.4524 0.1853 0.034 Uiso 1 1 calc R U
C53 C 0.5814(4) -0.5193(3) 0.2884(2) 0.0335(7) Uani 1 1 d . .
H53 H 0.6822 -0.5267 0.2732 0.040 Uiso 1 1 calc R U
C54 C 0.5469(4) -0.5518(3) 0.3624(2) 0.0344(8) Uani 1 1 d . .
H54 H 0.6237 -0.5817 0.3980 0.041 Uiso 1 1 calc R U
C55 C 0.4010(4) -0.5407(3) 0.38476(19) 0.0297(7) Uani 1 1 d . .
H55 H 0.3782 -0.5619 0.4361 0.036 Uiso 1 1 calc R U
C56 C 0.2867(4) -0.4985(3) 0.33200(18) 0.0245(6) Uani 1 1 d . .
H56 H 0.1859 -0.4916 0.3474 0.029 Uiso 1 1 calc R U

loop_
_atom_site_aniso_label
_atom_site_aniso_U_11
_atom_site_aniso_U_22
_atom_site_aniso_U_33
_atom_site_aniso_U_23
_atom_site_aniso_U_13
_atom_site_aniso_U_12
O1 0.0198(10) 0.0195(10) 0.0196(9) 0.0015(8) -0.0001(8) 0.0050(8)
Ir1 0.01588(6) 0.01274(6) 0.01409(5) 0.00301(4) 0.00156(4) 0.00258(4)
N1 0.0173(11) 0.0160(11) 0.0167(10) 0.0029(9) 0.0033(9) 0.0038(9)
N2 0.0175(11) 0.0149(11) 0.0162(10) 0.0034(9) 0.0017(9) 0.0028(9)
N3 0.0192(12) 0.0148(11) 0.0192(11) 0.0031(9) 0.0023(9) 0.0038(9)
C1 0.0323(17) 0.0176(15) 0.0332(17) 0.0006(12) -0.0047(13) 0.0040(13)
C2 0.0259(15) 0.0164(13) 0.0216(13) 0.0047(11) 0.0027(11) 0.0043(11)
C3 0.0265(15) 0.0180(14) 0.0240(14) -0.0024(11) -0.0075(12) 0.0026(12)
C4 0.0212(14) 0.0214(14) 0.0194(13) 0.0050(11) 0.0007(11) 0.0008(11)
C5 0.0262(16) 0.0297(17) 0.0323(17) 0.0013(13) -0.0071(13) 0.0062(13)
C11 0.0164(13) 0.0243(15) 0.0223(14) 0.0035(11) 0.0019(11) 0.0019(11)
C12 0.0227(15) 0.0269(16) 0.0254(14) 0.0052(12) 0.0067(12) 0.0033(12)
C13 0.0251(15) 0.0238(15) 0.0215(14) 0.0062(11) 0.0070(11) 0.0091(12)
C14 0.0301(17) 0.0368(18) 0.0262(15) 0.0089(13) 0.0123(13) 0.0095(14)
C15 0.0388(19) 0.045(2) 0.0201(14) 0.0077(14) 0.0112(13) 0.0161(16)
C16 0.0319(17) 0.0349(18) 0.0189(14) -0.0005(12) 0.0020(12) 0.0130(14)
C17 0.0245(15) 0.0250(15) 0.0225(14) 0.0021(12) 0.0029(11) 0.0092(12)
C18 0.0227(14) 0.0174(13) 0.0171(12) 0.0034(10) 0.0023(10) 0.0078(11)
C19 0.0196(13) 0.0133(12) 0.0172(12) 0.0023(10) 0.0010(10) 0.0049(10)
C21 0.0178(13) 0.0125(12) 0.0215(13) 0.0034(10) 0.0015(10) 0.0050(10)
C22 0.0235(15) 0.0200(14) 0.0234(14) 0.0068(11) 0.0061(11) 0.0051(12)
C23 0.0189(14) 0.0266(16) 0.0345(16) 0.0084(13) 0.0073(12) 0.0040(12)
C24 0.0190(15) 0.0314(17) 0.0309(16) 0.0038(13) -0.0011(12) 0.0051(13)
C25 0.0209(14) 0.0268(15) 0.0223(14) 0.0034(12) 0.0010(11) 0.0065(12)
C26 0.0200(14) 0.0158(13) 0.0183(13) 0.0018(10) 0.0014(10) 0.0027(11)
C31 0.0141(12) 0.0159(13) 0.0177(12) 0.0037(10) -0.0002(10) 0.0019(10)
C32 0.0220(14) 0.0166(13) 0.0207(13) 0.0027(11) 0.0030(11) 0.0062(11)
C33 0.0216(14) 0.0211(14) 0.0206(13) 0.0023(11) 0.0046(11) 0.0066(11)
C34 0.0165(13) 0.0198(14) 0.0194(13) 0.0055(11) 0.0034(10) 0.0015(11)
C35 0.0268(15) 0.0256(15) 0.0217(14) 0.0043(12) 0.0081(12) 0.0035(12)
C36 0.0343(17) 0.0273(16) 0.0187(14) 0.0089(12) 0.0055(12) 0.0019(13)
C37 0.0274(15) 0.0213(15) 0.0240(14) 0.0094(12) -0.0003(12) 0.0027(12)
C38 0.0216(14) 0.0177(13) 0.0230(14) 0.0052(11) 0.0028(11) 0.0029(11)
C39 0.0156(13) 0.0183(13) 0.0191(13) 0.0043(10) 0.0016(10) 0.0009(11)
C41 0.0141(12) 0.0158(13) 0.0203(13) 0.0030(10) -0.0003(10) 0.0038(10)
C42 0.0205(14) 0.0217(14) 0.0193(13) 0.0018(11) 0.0008(11) 0.0048(11)
C43 0.0302(16) 0.0224(15) 0.0224(14) -0.0028(11) -0.0001(12) 0.0115(13)
C44 0.0348(17) 0.0161(14) 0.0271(15) 0.0004(12) -0.0038(13) 0.0097(13)
C45 0.0282(15) 0.0167(14) 0.0220(14) 0.0050(11) 0.0008(11) 0.0045(12)
C46 0.0186(13) 0.0169(13) 0.0179(12) 0.0031(10) 0.0002(10) 0.0044(11)
C51 0.0230(14) 0.0101(12) 0.0237(14) 0.0014(10) -0.0013(11) 0.0018(11)
C52 0.0256(16) 0.0236(15) 0.0349(17) 0.0090(13) 0.0045(13) 0.0041(13)
C53 0.0211(16) 0.0257(16) 0.051(2) 0.0074(15) 0.0011(14) 0.0057(13)
C54 0.0313(18) 0.0219(16) 0.0403(18) 0.0063(14) -0.0124(14) 0.0035(13)
C55 0.0407(19) 0.0184(15) 0.0244(15) 0.0056(12) -0.0047(13) 0.0055(13)
C56 0.0315(16) 0.0166(14) 0.0231(14) 0.0034(11) 0.0017(12) 0.0053(12)

loop_
_atom_type_symbol
_atom_type_description
_atom_type_scat_dispersion_real
_atom_type_scat_dispersion_imag
_atom_type_scat_source
C C 0.0033 0.0016 'International Tables Vol C Tables 4.2.6.8 and 6.1.1.4'
H H 0.0000 0.0000 'International Tables Vol C Tables 4.2.6.8 and 6.1.1.4'
N N 0.0061 0.0033 'International Tables Vol C Tables 4.2.6.8 and 6.1.1.4'
O O 0.0106 0.0060 'International Tables Vol C Tables 4.2.6.8 and 6.1.1.4'
Ir Ir -1.4442 7.9887 'International Tables Vol C Tables 4.2.6.8 and 6.1.1.4'

loop_
_geom_angle_atom_site_label_1
_geom_angle_atom_site_label_2
_geom_angle_atom_site_label_3
_geom_angle
C4 O1 Ir1 123.44(18)
C21 Ir1 C41 89.17(11)
C21 Ir1 N1 79.72(10)
C41 Ir1 N1 96.18(10)
C21 Ir1 N2 98.21(10)
C41 Ir1 N2 79.60(10)
N1 Ir1 N2 175.37(9)
C21 Ir1 O1 173.53(9)
C41 Ir1 O1 86.13(9)
N1 Ir1 O1 96.37(8)
N2 Ir1 O1 85.31(8)
C21 Ir1 N3 96.47(10)
C41 Ir1 N3 173.31(9)
N1 Ir1 N3 88.40(9)
N2 Ir1 N3 95.97(9)
O1 Ir1 N3 88.53(8)
C19 N1 C11 121.1(2)
C19 N1 Ir1 117.14(18)
C11 N1 Ir1 121.78(18)
C31 N2 C32 120.2(2)
C31 N2 Ir1 116.75(18)
C32 N2 Ir1 122.97(18)
C2 N3 C51 118.0(2)
C2 N3 Ir1 124.09(19)
C51 N3 Ir1 117.63(17)
N3 C2 C3 123.9(3)
N3 C2 C1 121.1(3)
C3 C2 C1 115.0(3)
C4 C3 C2 129.1(3)
O1 C4 C3 127.1(3)
O1 C4 C5 114.3(3)
C3 C4 C5 118.5(3)
C12 C11 N1 122.2(3)
C11 C12 C13 119.5(3)
C14 C13 C12 121.6(3)
C14 C13 C18 119.7(3)
C12 C13 C18 118.6(3)
C15 C14 C13 120.8(3)
C14 C15 C16 119.8(3)
C17 C16 C15 120.6(3)
C16 C17 C18 121.1(3)
C17 C18 C13 117.6(3)
C17 C18 C19 124.3(3)
C13 C18 C19 118.0(2)
N1 C19 C18 119.1(2)
N1 C19 C26 112.9(2)
C18 C19 C26 128.0(2)
C22 C21 C26 117.3(2)
C22 C21 Ir1 127.3(2)
C26 C21 Ir1 115.4(2)
C23 C22 C21 122.0(3)
C22 C23 C24 120.3(3)
C25 C24 C23 119.7(3)
C24 C25 C26 120.6(3)
C25 C26 C21 120.1(3)
C25 C26 C19 125.8(2)
C21 C26 C19 113.8(2)
N2 C31 C39 119.7(2)
N2 C31 C46 112.6(2)
C39 C31 C46 127.7(2)
C33 C32 N2 122.6(3)
C32 C33 C34 119.4(3)
C35 C34 C33 121.9(3)
C35 C34 C39 119.6(3)
C33 C34 C39 118.3(2)
C36 C35 C34 121.0(3)
C35 C36 C37 120.1(3)
C38 C37 C36 120.5(3)
C37 C38 C39 121.1(3)
C38 C39 C34 117.6(2)
C38 C39 C31 124.0(3)
C34 C39 C31 118.2(2)
C42 C41 C46 117.3(3)
C42 C41 Ir1 128.0(2)
C46 C41 Ir1 114.69(19)
C43 C42 C41 121.6(3)
C42 C43 C44 120.5(3)
C45 C44 C43 119.5(3)
C44 C45 C46 120.4(3)
C45 C46 C41 120.4(3)
C45 C46 C31 124.8(3)
C41 C46 C31 114.4(2)
C52 C51 C56 119.2(3)
C52 C51 N3 121.3(3)
C56 C51 N3 119.5(3)
C51 C52 C53 120.1(3)
C54 C53 C52 120.4(3)
C55 C54 C53 120.0(3)
C54 C55 C56 120.2(3)
C51 C56 C55 120.2(3)

loop_
_geom_bond_atom_site_label_1
_geom_bond_atom_site_label_2
_geom_bond_distance
O1 C4 1.280(3)
O1 Ir1 2.145(2)
Ir1 C21 1.984(3)
Ir1 C41 2.006(3)
Ir1 N1 2.029(2)
Ir1 N2 2.040(2)
Ir1 N3 2.163(2)
N1 C19 1.351(3)
N1 C11 1.366(4)
N2 C31 1.350(3)
N2 C32 1.369(3)
N3 C2 1.318(4)
N3 C51 1.442(4)
C1 C2 1.510(4)
C2 C3 1.425(4)
C3 C4 1.383(4)
C4 C5 1.511(4)
C11 C12 1.354(4)
C12 C13 1.416(4)
C13 C14 1.413(4)
C13 C18 1.425(4)
C14 C15 1.367(5)
C15 C16 1.407(5)
C16 C17 1.371(4)
C17 C18 1.418(4)
C18 C19 1.440(4)
C19 C26 1.468(4)
C21 C22 1.405(4)
C21 C26 1.426(4)
C22 C23 1.384(4)
C23 C24 1.391(4)
C24 C25 1.388(4)
C25 C26 1.408(4)
C31 C39 1.437(4)
C31 C46 1.474(4)
C32 C33 1.360(4)
C33 C34 1.417(4)
C34 C35 1.411(4)
C34 C39 1.428(4)
C35 C36 1.366(4)
C36 C37 1.405(4)
C37 C38 1.375(4)
C38 C39 1.423(4)
C41 C42 1.402(4)
C41 C46 1.422(4)
C42 C43 1.384(4)
C43 C44 1.392(4)
C44 C45 1.388(4)
C45 C46 1.402(4)
C51 C52 1.392(4)
C51 C56 1.393(4)
C52 C53 1.394(5)
C53 C54 1.381(5)
C54 C55 1.380(5)
C55 C56 1.397(4)
